data_1543757
loop_
_publ_author_name
'Fukui, Norihito'
'Cha, Wonhee'
'Shimizu, Daiki'
'Oh, Juwon'
'Furukawa, Ko'
'Yorimitsu, Hideki'
'Kim, Dongho'
'Osuka, Atsuhiro'

_publ_section_title
;
 Highly planar diarylamine-fused porphyrins and their remarkably stable
 radical cations.
;
_journal_issue 1
_journal_name_full 'Chemical science'
_journal_page_first 189
_journal_page_last 199
_journal_paper_doi 10.1039/c6sc02721k
_journal_volume 8
_journal_year 2017
_chemical_formula_sum 'C84.5 H83 N5 Ni O'
_chemical_formula_weight 1243.27
_chemical_name_systematic 3Ni
_space_group_IT_number 14
_symmetry_cell_setting monoclinic
_symmetry_Int_Tables_number 14
_symmetry_space_group_name_Hall '-P 2yn'
_symmetry_space_group_name_H-M 'P 1 21/n 1'
_atom_sites_solution_hydrogens geom
_atom_sites_solution_primary direct
_atom_sites_solution_secondary difmap
_audit_creation_method SHELXL-97
_audit_update_record
;
2016-03-17 deposited with the CCDC.
2016-08-01 downloaded from the CCDC.
;
_cell_angle_alpha 90.00
_cell_angle_beta 100.128(9)
_cell_angle_gamma 90.00
_cell_formula_units_Z 4
_cell_length_a 21.181(7)
_cell_length_b 10.751(4)
_cell_length_c 29.482(10)
_cell_measurement_reflns_used 3723
_cell_measurement_temperature 93(2)
_cell_measurement_theta_max 68.1
_cell_measurement_theta_min 31.3
_cell_volume 6609(4)
_computing_structure_refinement 'SHELXL-97 (Sheldrick, 1997)'
_computing_structure_solution 'SHELXS-97 (Sheldrick, 1990)'
_diffrn_ambient_temperature 93(2)
_diffrn_detector_area_resol_mean 5.8140
_diffrn_measured_fraction_theta_full 0.992
_diffrn_measured_fraction_theta_max 0.992
_diffrn_measurement_device_type 'Rigaku XtaLAB P200'
_diffrn_measurement_method \w
_diffrn_radiation_monochromator graphite
_diffrn_radiation_source 'fine-focus sealed tube'
_diffrn_radiation_type CuK\a
_diffrn_radiation_wavelength 1.54187
_diffrn_reflns_av_R_equivalents 0.0549
_diffrn_reflns_av_sigmaI/netI 0.0433
_diffrn_reflns_limit_h_max 23
_diffrn_reflns_limit_h_min -24
_diffrn_reflns_limit_k_max 12
_diffrn_reflns_limit_k_min -12
_diffrn_reflns_limit_l_max 34
_diffrn_reflns_limit_l_min -29
_diffrn_reflns_number 42424
_diffrn_reflns_theta_full 65.00
_diffrn_reflns_theta_max 65.00
_diffrn_reflns_theta_min 6.77
_exptl_absorpt_coefficient_mu 0.822
_exptl_absorpt_correction_T_max 0.9918
_exptl_absorpt_correction_T_min 0.8025
_exptl_absorpt_correction_type multi-scan
_exptl_absorpt_process_details 'REQAB (Rigaku, 1998)'
_exptl_crystal_colour Green
_exptl_crystal_density_diffrn 1.250
_exptl_crystal_density_method 'not measured'
_exptl_crystal_description Prism
_exptl_crystal_F_000 2644
_exptl_crystal_size_max 0.28
_exptl_crystal_size_mid 0.05
_exptl_crystal_size_min 0.01
_refine_diff_density_max 1.329
_refine_diff_density_min -0.644
_refine_diff_density_rms 0.080
_refine_ls_extinction_method none
_refine_ls_goodness_of_fit_ref 1.029
_refine_ls_hydrogen_treatment constr
_refine_ls_matrix_type full
_refine_ls_number_parameters 810
_refine_ls_number_reflns 11160
_refine_ls_number_restraints 89
_refine_ls_restrained_S_all 1.033
_refine_ls_R_factor_all 0.0838
_refine_ls_R_factor_gt 0.0714
_refine_ls_shift/su_max 0.003
_refine_ls_shift/su_mean 0.000
_refine_ls_structure_factor_coef Fsqd
_refine_ls_weighting_details 'calc w=1/[\s^2^(Fo^2^)+(0.1163P)^2^+9.0551P] where P=(Fo^2^+2Fc^2^)/3'
_refine_ls_weighting_scheme calc
_refine_ls_wR_factor_gt 0.1913
_refine_ls_wR_factor_ref 0.2075
_reflns_number_gt 9235
_reflns_number_total 11160
_reflns_threshold_expression >2sigma(I)
_cod_data_source_file c6sc02721k2.cif
_cod_data_source_block 40701fu
_cod_depositor_comments
;Adding full bibliography for 1543756--1543762.cif.

 Adding full bibliography for 1543756--1543762.cif.
;
_cod_original_sg_symbol_H-M 'P 21/n'
_cod_original_formula_sum 'C84.50 H83 N5 Ni O'
_cod_database_code 1543757

loop_
_symmetry_equiv_pos_as_xyz
'x, y, z'
'-x+1/2, y+1/2, -z+1/2'
'-x, -y, -z'
'x-1/2, -y-1/2, z-1/2'

loop_
_atom_site_label
_atom_site_type_symbol
_atom_site_fract_x
_atom_site_fract_y
_atom_site_fract_z
_atom_site_U_iso_or_equiv
_atom_site_adp_type
_atom_site_occupancy
_atom_site_symmetry_multiplicity
_atom_site_calc_flag
_atom_site_refinement_flags
Ni1 Ni 0.96526(2) 0.25908(5) 0.085691(17) 0.02406(17) Uani 1 1 d .
N1 N 0.91646(11) 0.2830(2) 0.02416(9) 0.0258(5) Uani 1 1 d .
N5 N 1.01616(11) 0.3928(2) -0.05861(8) 0.0258(5) Uani 1 1 d .
O1 O 1.04672(10) 0.4724(2) -0.14407(7) 0.0322(5) Uani 1 1 d .
N2 N 1.04416(11) 0.2962(2) 0.06340(8) 0.0244(5) Uani 1 1 d .
N3 N 1.01401(11) 0.2366(2) 0.14687(9) 0.0248(5) Uani 1 1 d .
C1 C 0.93817(13) 0.3263(3) -0.01407(10) 0.0255(6) Uani 1 1 d .
C2 C 1.07959(14) 0.2203(3) 0.15950(11) 0.0265(6) Uani 1 1 d .
N4 N 0.88635(12) 0.2265(2) 0.10843(9) 0.0273(5) Uani 1 1 d .
C3 C 1.00162(13) 0.3545(3) -0.01668(10) 0.0238(6) Uani 1 1 d .
C22 C 0.90393(14) 0.3732(3) -0.09682(11) 0.0277(6) Uani 1 1 d .
C28 C 1.08046(13) 0.4165(3) -0.06328(11) 0.0265(6) Uani 1 1 d .
C4 C 1.05070(13) 0.3392(3) 0.02062(10) 0.0255(6) Uani 1 1 d .
C23 C 0.85830(15) 0.3820(3) -0.13728(11) 0.0301(7) Uani 1 1 d .
H1 H 0.8149 0.3612 -0.1366 0.036 Uiso 1 1 calc R
C34 C 1.32155(14) 0.1550(3) 0.18094(10) 0.0267(6) Uani 1 1 d .
H2 H 1.3654 0.1359 0.1918 0.032 Uiso 1 1 calc R
C24 C 0.98472(14) 0.4420(3) -0.14006(11) 0.0290(7) Uani 1 1 d .
C62 C 0.62000(13) 0.1143(3) -0.02906(10) 0.0268(6) Uani 1 1 d .
H3 H 0.5778 0.0924 -0.0434 0.032 Uiso 1 1 calc R
C5 C 1.11592(14) 0.3571(3) 0.01694(11) 0.0281(6) Uani 1 1 d .
C6 C 0.87808(14) 0.2237(3) 0.15366(11) 0.0285(6) Uani 1 1 d .
C29 C 1.13089(14) 0.4008(3) -0.02616(11) 0.0276(6) Uani 1 1 d .
C35 C 1.27825(14) 0.0579(3) 0.16993(10) 0.0262(6) Uani 1 1 d .
C30 C 1.09404(14) 0.4552(3) -0.10610(11) 0.0288(6) Uani 1 1 d .
C36 C 1.30287(14) 0.2804(3) 0.17663(10) 0.0260(6) Uani 1 1 d .
C31 C 1.20558(15) 0.4670(3) -0.07452(12) 0.0359(7) Uani 1 1 d .
H4 H 1.2482 0.4857 -0.0782 0.043 Uiso 1 1 calc R
C7 C 1.10752(13) 0.2844(3) 0.08652(11) 0.0259(6) Uani 1 1 d .
C40 C 1.35452(14) 0.3816(3) 0.18779(11) 0.0297(7) Uani 1 1 d .
C25 C 0.93918(15) 0.4511(3) -0.17934(11) 0.0324(7) Uani 1 1 d .
H5 H 0.9510 0.4782 -0.2073 0.039 Uiso 1 1 calc R
C8 C 0.85195(13) 0.2591(3) 0.00811(11) 0.0255(6) Uani 1 1 d .
C9 C 1.09607(14) 0.1989(3) 0.20814(11) 0.0305(7) Uani 1 1 d .
H6 H 1.1376 0.1811 0.2249 0.037 Uiso 1 1 calc R
C10 C 0.83449(14) 0.2890(3) -0.03935(11) 0.0293(7) Uani 1 1 d .
H7 H 0.7931 0.2809 -0.0578 0.035 Uiso 1 1 calc R
C32 C 1.15560(15) 0.4801(3) -0.11182(12) 0.0337(7) Uani 1 1 d .
H8 H 1.1641 0.5061 -0.1409 0.040 Uiso 1 1 calc R
C48 C 0.90140(14) 0.3770(3) 0.30399(11) 0.0315(7) Uani 1 1 d .
C11 C 0.82583(14) 0.2046(3) 0.08270(11) 0.0282(6) Uani 1 1 d .
C12 C 1.04156(15) 0.2089(3) 0.22563(11) 0.0306(7) Uani 1 1 d .
H9 H 1.0377 0.2033 0.2572 0.037 Uiso 1 1 calc R
C13 C 0.99034(14) 0.2297(3) 0.18736(11) 0.0271(6) Uani 1 1 d .
C63 C 0.74263(13) 0.1795(3) 0.01294(10) 0.0272(6) Uani 1 1 d .
C37 C 1.21359(14) 0.0891(3) 0.15480(10) 0.0267(6) Uani 1 1 d .
H10 H 1.1828 0.0246 0.1477 0.032 Uiso 1 1 calc R
C26 C 0.96824(14) 0.4030(3) -0.09832(11) 0.0270(6) Uani 1 1 d .
C14 C 0.92638(14) 0.2325(3) 0.19163(11) 0.0272(6) Uani 1 1 d .
C38 C 1.23850(14) 0.3076(3) 0.16095(10) 0.0273(6) Uani 1 1 d .
H11 H 1.2248 0.3918 0.1577 0.033 Uiso 1 1 calc R
C49 C 0.88585(14) 0.2715(3) 0.32777(11) 0.0301(7) Uani 1 1 d .
H12 H 0.8781 0.2809 0.3584 0.036 Uiso 1 1 calc R
C64 C 0.66395(14) 0.0192(3) -0.01475(10) 0.0263(6) Uani 1 1 d .
C15 C 0.78020(14) 0.1880(3) 0.11290(11) 0.0334(7) Uani 1 1 d .
H13 H 0.7359 0.1694 0.1039 0.040 Uiso 1 1 calc R
C44 C 1.29878(14) -0.0787(3) 0.17261(10) 0.0284(6) Uani 1 1 d .
C16 C 0.88912(14) 0.3322(3) -0.05348(11) 0.0271(6) Uani 1 1 d .
C50 C 0.88132(14) 0.1530(3) 0.30795(11) 0.0302(7) Uani 1 1 d .
C65 C 0.69716(14) 0.2715(3) -0.00205(11) 0.0272(6) Uani 1 1 d .
H14 H 0.7087 0.3567 0.0023 0.033 Uiso 1 1 calc R
C66 C 0.72580(14) 0.0549(3) 0.00676(10) 0.0270(6) Uani 1 1 d .
H15 H 0.7567 -0.0074 0.0173 0.032 Uiso 1 1 calc R
C58 C 0.86280(15) 0.0381(3) 0.33378(11) 0.0332(7) Uani 1 1 d .
C17 C 1.15119(14) 0.3220(3) 0.05816(11) 0.0291(7) Uani 1 1 d .
H16 H 1.1966 0.3228 0.0663 0.035 Uiso 1 1 calc R
C51 C 0.91340(14) 0.3600(3) 0.25967(11) 0.0298(7) Uani 1 1 d .
H17 H 0.9242 0.4299 0.2429 0.036 Uiso 1 1 calc R
C27 C 0.87542(15) 0.4204(3) -0.17810(11) 0.0333(7) Uani 1 1 d .
H18 H 0.8439 0.4260 -0.2053 0.040 Uiso 1 1 calc R
C33 C 1.19403(14) 0.4273(3) -0.03246(11) 0.0317(7) Uani 1 1 d .
H19 H 1.2287 0.4177 -0.0075 0.038 Uiso 1 1 calc R
C72 C 0.58387(14) 0.3386(3) -0.04011(11) 0.0309(7) Uani 1 1 d .
C68 C 0.64800(14) -0.1190(3) -0.02201(11) 0.0300(7) Uani 1 1 d .
C18 C 1.12444(13) 0.2390(3) 0.13153(11) 0.0254(6) Uani 1 1 d .
C19 C 0.81141(15) 0.2036(3) 0.15599(12) 0.0336(7) Uani 1 1 d .
H20 H 0.7931 0.2018 0.1832 0.040 Uiso 1 1 calc R
C21 C 0.80955(13) 0.2135(3) 0.03548(11) 0.0272(6) Uani 1 1 d .
C69 C 0.69813(16) -0.1816(3) -0.04620(12) 0.0356(7) Uani 1 1 d .
H21 H 0.6879 -0.2701 -0.0507 0.053 Uiso 1 1 calc R
H22 H 0.7407 -0.1725 -0.0272 0.053 Uiso 1 1 calc R
H23 H 0.6978 -0.1421 -0.0762 0.053 Uiso 1 1 calc R
C67 C 0.63550(14) 0.2405(3) -0.02314(11) 0.0264(6) Uani 1 1 d .
C52 C 0.91009(14) 0.2434(3) 0.23918(11) 0.0282(7) Uani 1 1 d .
C54 C 0.90276(16) 0.5078(3) 0.32504(12) 0.0381(8) Uani 1 1 d .
C39 C 1.19379(13) 0.2117(3) 0.14996(10) 0.0263(6) Uani 1 1 d .
C41 C 1.40088(16) 0.3721(3) 0.15335(13) 0.0380(8) Uani 1 1 d .
H24 H 1.4339 0.4365 0.1602 0.057 Uiso 1 1 calc R
H25 H 1.3771 0.3838 0.1220 0.057 Uiso 1 1 calc R
H26 H 1.4212 0.2899 0.1559 0.057 Uiso 1 1 calc R
C70 C 0.64917(18) -0.1818(3) 0.02479(12) 0.0400(8) Uani 1 1 d .
H27 H 0.6173 -0.1425 0.0405 0.060 Uiso 1 1 calc R
H28 H 0.6919 -0.1726 0.0436 0.060 Uiso 1 1 calc R
H29 H 0.6391 -0.2703 0.0201 0.060 Uiso 1 1 calc R
C71 C 0.58175(16) -0.1388(3) -0.05171(13) 0.0382(8) Uani 1 1 d .
H30 H 0.5490 -0.0994 -0.0368 0.057 Uiso 1 1 calc R
H31 H 0.5730 -0.2281 -0.0552 0.057 Uiso 1 1 calc R
H32 H 0.5809 -0.1015 -0.0821 0.057 Uiso 1 1 calc R
C59 C 0.79592(17) -0.0046(4) 0.31047(14) 0.0452(9) Uani 1 1 d .
H33 H 0.7651 0.0628 0.3115 0.068 Uiso 1 1 calc R
H34 H 0.7832 -0.0775 0.3267 0.068 Uiso 1 1 calc R
H35 H 0.7968 -0.0265 0.2783 0.068 Uiso 1 1 calc R
C42 C 1.39280(16) 0.3644(3) 0.23650(12) 0.0401(8) Uani 1 1 d .
H36 H 1.4254 0.4297 0.2429 0.060 Uiso 1 1 calc R
H37 H 1.4137 0.2827 0.2389 0.060 Uiso 1 1 calc R
H38 H 1.3638 0.3697 0.2589 0.060 Uiso 1 1 calc R
C45 C 1.37128(15) -0.0951(3) 0.18510(12) 0.0354(7) Uani 1 1 d .
H39 H 1.3920 -0.0528 0.1622 0.053 Uiso 1 1 calc R
H40 H 1.3818 -0.1839 0.1856 0.053 Uiso 1 1 calc R
H41 H 1.3866 -0.0592 0.2156 0.053 Uiso 1 1 calc R
C43 C 1.32554(15) 0.5124(3) 0.18430(13) 0.0390(8) Uani 1 1 d .
H42 H 1.3599 0.5741 0.1916 0.059 Uiso 1 1 calc R
H43 H 1.2959 0.5205 0.2062 0.059 Uiso 1 1 calc R
H44 H 1.3023 0.5264 0.1529 0.059 Uiso 1 1 calc R
C46 C 1.27648(15) -0.1402(3) 0.12561(11) 0.0322(7) Uani 1 1 d .
H45 H 1.2299 -0.1317 0.1169 0.048 Uiso 1 1 calc R
H46 H 1.2879 -0.2286 0.1275 0.048 Uiso 1 1 calc R
H47 H 1.2974 -0.0997 0.1024 0.048 Uiso 1 1 calc R
C60 C 0.86158(17) 0.0654(3) 0.38462(12) 0.0406(8) Uani 1 1 d .
H48 H 0.9042 0.0927 0.3999 0.061 Uiso 1 1 calc R
H49 H 0.8496 -0.0102 0.3996 0.061 Uiso 1 1 calc R
H50 H 0.8302 0.1311 0.3869 0.061 Uiso 1 1 calc R
C53 C 0.89363(14) 0.1412(3) 0.26301(10) 0.0282(6) Uani 1 1 d .
H51 H 0.8906 0.0617 0.2487 0.034 Uiso 1 1 calc R
C47 C 1.26691(16) -0.1455(3) 0.20877(12) 0.0364(7) Uani 1 1 d .
H52 H 1.2203 -0.1354 0.2010 0.055 Uiso 1 1 calc R
H53 H 1.2824 -0.1095 0.2392 0.055 Uiso 1 1 calc R
H54 H 1.2777 -0.2342 0.2092 0.055 Uiso 1 1 calc R
C73 C 0.60944(16) 0.4707(3) -0.03107(13) 0.0387(8) Uani 1 1 d .
H55 H 0.6246 0.4820 0.0020 0.058 Uiso 1 1 calc R
H56 H 0.5751 0.5304 -0.0418 0.058 Uiso 1 1 calc R
H57 H 0.6451 0.4844 -0.0477 0.058 Uiso 1 1 calc R
C74 C 0.56093(16) 0.3225(3) -0.09203(13) 0.0394(8) Uani 1 1 d .
H58 H 0.5445 0.2379 -0.0983 0.059 Uiso 1 1 calc R
H59 H 0.5969 0.3367 -0.1083 0.059 Uiso 1 1 calc R
H60 H 0.5268 0.3826 -0.1027 0.059 Uiso 1 1 calc R
C55 C 0.95844(19) 0.5831(4) 0.31425(17) 0.0551(11) Uani 1 1 d .
H61 H 0.9583 0.6655 0.3285 0.083 Uiso 1 1 calc R
H62 H 0.9544 0.5922 0.2808 0.083 Uiso 1 1 calc R
H63 H 0.9987 0.5404 0.3265 0.083 Uiso 1 1 calc R
C61 C 0.91133(17) -0.0670(3) 0.33216(13) 0.0425(8) Uani 1 1 d .
H64 H 0.9541 -0.0392 0.3470 0.064 Uiso 1 1 calc R
H65 H 0.9122 -0.0889 0.3000 0.064 Uiso 1 1 calc R
H66 H 0.8988 -0.1399 0.3484 0.064 Uiso 1 1 calc R
C75 C 0.52729(16) 0.3213(3) -0.01482(14) 0.0418(8) Uani 1 1 d .
H67 H 0.5420 0.3316 0.0184 0.063 Uiso 1 1 calc R
H68 H 0.5094 0.2377 -0.0209 0.063 Uiso 1 1 calc R
H69 H 0.4942 0.3834 -0.0257 0.063 Uiso 1 1 calc R
C56 C 0.8398(2) 0.5732(5) 0.3038(2) 0.0867(19) Uani 1 1 d .
H70 H 0.8390 0.6569 0.3169 0.130 Uiso 1 1 calc R
H71 H 0.8034 0.5251 0.3107 0.130 Uiso 1 1 calc R
H72 H 0.8371 0.5791 0.2703 0.130 Uiso 1 1 calc R
C57 C 0.9047(4) 0.5068(5) 0.37665(18) 0.099(2) Uani 1 1 d .
H73 H 0.9056 0.5925 0.3881 0.149 Uiso 1 1 calc R
H74 H 0.9433 0.4629 0.3918 0.149 Uiso 1 1 calc R
H75 H 0.8665 0.4644 0.3835 0.149 Uiso 1 1 calc R
C76 C 0.5719(5) 0.3713(6) 0.3414(3) 0.117(3) Uani 1 1 d U
C77 C 0.6874(6) 0.3789(10) 0.3687(4) 0.161(4) Uani 1 1 d U
H76 H 0.7230 0.4087 0.3900 0.193 Uiso 1 1 calc R
C78 C 0.5052(4) 0.4017(7) 0.3518(3) 0.146(4) Uani 1 1 d U
H77 H 0.5096 0.4455 0.3814 0.219 Uiso 1 1 calc R
H78 H 0.4812 0.3244 0.3534 0.219 Uiso 1 1 calc R
H79 H 0.4821 0.4547 0.3273 0.219 Uiso 1 1 calc R
C79 C 0.6209(5) 0.3993(8) 0.3773(4) 0.158(4) Uani 1 1 d U
H80 H 0.6127 0.4299 0.4059 0.189 Uiso 1 1 calc R
C80 C 0.5844(5) 0.3092(8) 0.3026(3) 0.136(3) Uani 1 1 d U
H81 H 0.5495 0.2837 0.2796 0.163 Uiso 1 1 calc R
C81 C 0.6483(6) 0.2831(10) 0.2965(4) 0.150(4) Uani 1 1 d U
H82 H 0.6563 0.2427 0.2694 0.180 Uiso 1 1 calc R
C82 C 0.6967(6) 0.3163(8) 0.3295(4) 0.141(3) Uani 1 1 d U
H83 H 0.7392 0.2962 0.3259 0.169 Uiso 1 1 calc R
C83 C 0.5934(4) 0.4435(10) 0.4921(3) 0.105(4) Uiso 0.50 1 d PG
C84 C 0.5297(5) 0.4500(11) 0.4701(3) 0.127(5) Uiso 0.50 1 d PGU
C85 C 0.4837(3) 0.5002(12) 0.4930(3) 0.084(3) Uiso 0.50 1 d PGU
C88 C 0.5012(4) 0.5440(11) 0.5378(3) 0.125(5) Uiso 0.50 1 d PGDU
C86 C 0.5648(5) 0.5376(10) 0.5598(2) 0.105(4) Uiso 0.50 1 d PGU
C87 C 0.6109(3) 0.4874(10) 0.5369(3) 0.100(4) Uiso 0.50 1 d PGU
C89 C 0.4333(10) 0.575(2) 0.5620(8) 0.170(8) Uiso 0.50 1 d PD

loop_
_atom_site_aniso_label
_atom_site_aniso_U_11
_atom_site_aniso_U_22
_atom_site_aniso_U_33
_atom_site_aniso_U_23
_atom_site_aniso_U_13
_atom_site_aniso_U_12
Ni1 0.0174(3) 0.0278(3) 0.0270(3) -0.00185(19) 0.0038(2) -0.00201(18)
N1 0.0188(12) 0.0306(13) 0.0282(13) -0.0039(10) 0.0050(10) -0.0026(10)
N5 0.0241(12) 0.0268(13) 0.0281(13) -0.0005(10) 0.0086(10) -0.0007(10)
O1 0.0258(11) 0.0370(12) 0.0351(12) 0.0052(9) 0.0090(9) -0.0015(9)
N2 0.0202(12) 0.0255(12) 0.0271(13) -0.0010(10) 0.0029(10) -0.0026(10)
N3 0.0190(12) 0.0264(13) 0.0289(13) -0.0025(10) 0.0041(10) -0.0021(9)
C1 0.0205(14) 0.0249(15) 0.0316(16) -0.0025(12) 0.0061(12) -0.0001(11)
C2 0.0223(14) 0.0259(15) 0.0303(16) -0.0015(12) 0.0020(12) -0.0007(12)
N4 0.0219(12) 0.0304(13) 0.0293(14) -0.0021(11) 0.0036(10) -0.0027(10)
C3 0.0226(14) 0.0209(14) 0.0284(15) -0.0019(11) 0.0060(12) -0.0003(11)
C22 0.0248(14) 0.0287(15) 0.0302(16) -0.0021(12) 0.0062(12) 0.0007(12)
C28 0.0220(14) 0.0242(15) 0.0346(16) -0.0007(12) 0.0084(12) -0.0011(11)
C4 0.0219(14) 0.0238(15) 0.0308(16) -0.0022(12) 0.0049(12) -0.0009(11)
C23 0.0272(15) 0.0314(16) 0.0308(16) -0.0017(13) 0.0029(12) 0.0008(12)
C34 0.0222(14) 0.0307(16) 0.0265(15) -0.0015(12) 0.0024(11) 0.0019(12)
C24 0.0261(15) 0.0251(15) 0.0370(17) -0.0004(13) 0.0091(13) 0.0021(12)
C62 0.0175(13) 0.0309(16) 0.0321(16) -0.0009(12) 0.0044(11) -0.0026(11)
C5 0.0234(14) 0.0258(15) 0.0365(17) -0.0035(13) 0.0090(12) 0.0006(12)
C6 0.0257(15) 0.0286(16) 0.0328(17) -0.0021(13) 0.0094(13) -0.0017(12)
C29 0.0231(14) 0.0247(15) 0.0355(17) -0.0030(12) 0.0067(12) -0.0009(11)
C35 0.0245(14) 0.0257(15) 0.0288(15) -0.0005(12) 0.0055(12) -0.0007(12)
C30 0.0274(15) 0.0271(15) 0.0328(16) -0.0016(12) 0.0076(13) 0.0021(12)
C36 0.0227(14) 0.0283(15) 0.0270(15) -0.0016(12) 0.0044(12) -0.0016(12)
C31 0.0254(15) 0.0398(18) 0.045(2) 0.0002(15) 0.0128(14) -0.0036(13)
C7 0.0187(13) 0.0273(15) 0.0311(16) -0.0031(12) 0.0034(12) -0.0011(11)
C40 0.0209(14) 0.0267(16) 0.0403(18) -0.0024(13) 0.0023(12) -0.0022(12)
C25 0.0368(17) 0.0303(16) 0.0316(17) 0.0017(13) 0.0103(13) 0.0002(13)
C8 0.0167(13) 0.0314(16) 0.0280(16) -0.0037(12) 0.0029(11) -0.0025(11)
C9 0.0245(15) 0.0362(17) 0.0289(16) 0.0011(13) -0.0003(12) -0.0026(13)
C10 0.0203(14) 0.0347(17) 0.0324(17) -0.0036(13) 0.0032(12) -0.0042(12)
C32 0.0313(16) 0.0348(17) 0.0379(18) 0.0002(14) 0.0139(14) -0.0007(13)
C48 0.0254(15) 0.0326(17) 0.0360(18) -0.0040(13) 0.0044(13) -0.0001(12)
C11 0.0211(14) 0.0341(16) 0.0295(16) -0.0007(13) 0.0048(12) -0.0023(12)
C12 0.0304(16) 0.0322(16) 0.0278(16) 0.0015(13) 0.0016(13) -0.0043(13)
C13 0.0244(15) 0.0282(15) 0.0286(16) -0.0021(12) 0.0047(12) -0.0026(12)
C63 0.0180(14) 0.0365(17) 0.0276(15) -0.0023(13) 0.0053(11) -0.0017(12)
C37 0.0223(14) 0.0277(15) 0.0304(16) -0.0046(12) 0.0056(12) -0.0067(12)
C26 0.0255(15) 0.0225(14) 0.0334(16) -0.0025(12) 0.0065(12) 0.0020(11)
C14 0.0258(15) 0.0275(15) 0.0293(16) -0.0021(12) 0.0074(12) -0.0031(12)
C38 0.0243(15) 0.0257(15) 0.0313(16) -0.0019(12) 0.0032(12) -0.0001(12)
C49 0.0250(15) 0.0364(17) 0.0302(17) -0.0019(13) 0.0085(12) 0.0010(13)
C64 0.0242(14) 0.0288(15) 0.0270(15) -0.0008(12) 0.0073(12) -0.0023(12)
C15 0.0203(14) 0.0441(19) 0.0360(18) 0.0007(14) 0.0052(13) -0.0062(13)
C44 0.0292(15) 0.0252(15) 0.0305(16) -0.0001(12) 0.0040(12) -0.0018(12)
C16 0.0256(14) 0.0256(15) 0.0304(16) -0.0025(12) 0.0057(12) -0.0016(12)
C50 0.0227(14) 0.0313(16) 0.0377(18) 0.0009(13) 0.0081(12) -0.0009(12)
C65 0.0241(15) 0.0277(15) 0.0309(16) -0.0032(12) 0.0077(12) -0.0039(12)
C66 0.0223(14) 0.0303(16) 0.0288(15) 0.0007(12) 0.0056(12) -0.0003(12)
C58 0.0294(16) 0.0345(17) 0.0377(18) 0.0036(14) 0.0114(13) 0.0004(13)
C17 0.0178(13) 0.0317(16) 0.0376(17) -0.0021(13) 0.0045(12) -0.0010(12)
C51 0.0270(15) 0.0296(16) 0.0329(17) 0.0007(13) 0.0056(12) -0.0031(12)
C27 0.0330(16) 0.0338(17) 0.0315(17) 0.0007(13) 0.0007(13) 0.0030(13)
C33 0.0224(15) 0.0335(17) 0.0403(18) 0.0005(14) 0.0087(13) -0.0019(12)
C72 0.0240(15) 0.0283(16) 0.0410(18) -0.0003(13) 0.0073(13) 0.0028(12)
C68 0.0294(15) 0.0287(16) 0.0318(16) -0.0002(13) 0.0054(13) -0.0032(12)
C18 0.0189(14) 0.0238(15) 0.0322(17) -0.0048(12) 0.0010(12) -0.0033(11)
C19 0.0238(15) 0.0432(19) 0.0352(18) 0.0006(14) 0.0095(13) -0.0039(13)
C21 0.0194(14) 0.0295(15) 0.0320(17) -0.0030(13) 0.0028(12) -0.0009(12)
C69 0.0389(18) 0.0275(16) 0.0416(19) -0.0032(14) 0.0104(14) -0.0013(13)
C67 0.0226(14) 0.0276(15) 0.0303(16) -0.0006(12) 0.0084(12) 0.0006(11)
C52 0.0199(14) 0.0344(17) 0.0302(17) -0.0009(12) 0.0045(12) -0.0016(12)
C54 0.0379(18) 0.0335(18) 0.045(2) -0.0089(15) 0.0126(15) -0.0035(14)
C39 0.0204(14) 0.0310(16) 0.0273(15) 0.0000(12) 0.0036(11) 0.0003(12)
C41 0.0326(17) 0.0324(17) 0.050(2) -0.0007(15) 0.0114(15) -0.0073(14)
C70 0.047(2) 0.0349(18) 0.0394(19) 0.0039(15) 0.0102(15) -0.0066(15)
C71 0.0331(17) 0.0280(17) 0.051(2) -0.0030(15) 0.0016(15) -0.0054(13)
C59 0.0379(19) 0.044(2) 0.053(2) 0.0062(17) 0.0061(16) -0.0143(16)
C42 0.0325(17) 0.0398(19) 0.045(2) -0.0026(15) -0.0007(15) -0.0074(14)
C45 0.0325(17) 0.0247(16) 0.047(2) -0.0018(14) 0.0006(14) 0.0023(13)
C43 0.0281(16) 0.0281(17) 0.059(2) -0.0047(15) 0.0025(15) -0.0039(13)
C46 0.0339(16) 0.0281(16) 0.0341(17) -0.0016(13) 0.0043(13) 0.0031(13)
C60 0.0414(19) 0.042(2) 0.042(2) 0.0026(16) 0.0186(15) 0.0007(15)
C53 0.0248(14) 0.0286(16) 0.0317(17) -0.0060(13) 0.0061(12) -0.0029(12)
C47 0.0401(18) 0.0319(17) 0.0383(19) 0.0017(14) 0.0099(14) 0.0019(14)
C73 0.0343(17) 0.0290(17) 0.053(2) -0.0005(15) 0.0077(15) 0.0019(14)
C74 0.0349(18) 0.0327(18) 0.048(2) 0.0047(15) 0.0010(15) 0.0033(14)
C55 0.047(2) 0.037(2) 0.087(3) -0.019(2) 0.026(2) -0.0078(17)
C61 0.045(2) 0.0377(19) 0.048(2) 0.0050(16) 0.0171(16) 0.0033(16)
C75 0.0297(17) 0.0380(19) 0.061(2) 0.0043(17) 0.0164(16) 0.0066(14)
C56 0.042(2) 0.054(3) 0.159(6) -0.050(3) 0.003(3) 0.010(2)
C57 0.200(7) 0.046(3) 0.058(3) -0.021(2) 0.039(4) -0.025(4)
C76 0.173(7) 0.047(3) 0.119(6) 0.003(3) -0.005(5) -0.018(4)
C77 0.192(9) 0.109(7) 0.161(8) -0.012(6) -0.025(7) -0.001(7)
C78 0.142(7) 0.060(4) 0.201(9) 0.019(5) -0.065(6) -0.027(4)
C79 0.135(7) 0.093(5) 0.220(10) -0.050(6) -0.037(7) 0.010(5)
C80 0.175(8) 0.101(6) 0.112(6) -0.002(5) -0.025(6) 0.007(6)
C81 0.154(8) 0.143(8) 0.140(8) -0.011(6) -0.010(7) 0.022(7)
C82 0.188(9) 0.079(5) 0.144(7) -0.003(5) -0.004(7) -0.013(5)

loop_
_atom_type_symbol
_atom_type_description
_atom_type_scat_dispersion_real
_atom_type_scat_dispersion_imag
_atom_type_scat_source
C C 0.0181 0.0091 'International Tables Vol C Tables 4.2.6.8 and 6.1.1.4'
H H 0.0000 0.0000 'International Tables Vol C Tables 4.2.6.8 and 6.1.1.4'
N N 0.0311 0.0180 'International Tables Vol C Tables 4.2.6.8 and 6.1.1.4'
Ni Ni -3.0029 0.5091 'International Tables Vol C Tables 4.2.6.8 and 6.1.1.4'
O O 0.0492 0.0322 'International Tables Vol C Tables 4.2.6.8 and 6.1.1.4'

loop_
_geom_angle_atom_site_label_1
_geom_angle_atom_site_label_2
_geom_angle_atom_site_label_3
_geom_angle
_geom_angle_site_symmetry_1
_geom_angle_site_symmetry_3
N3 Ni1 N4 90.37(11) . .
N3 Ni1 N1 179.55(11) . .
N4 Ni1 N1 89.84(11) . .
N3 Ni1 N2 89.49(10) . .
N4 Ni1 N2 178.50(11) . .
N1 Ni1 N2 90.29(10) . .
C1 N1 C8 103.6(2) . .
C1 N1 Ni1 127.80(19) . .
C8 N1 Ni1 128.6(2) . .
C3 N5 C26 121.4(2) . .
C3 N5 C28 120.5(2) . .
C26 N5 C28 118.0(2) . .
C30 O1 C24 117.8(2) . .
C4 N2 C7 103.6(2) . .
C4 N2 Ni1 127.73(19) . .
C7 N2 Ni1 128.7(2) . .
C13 N3 C2 105.1(2) . .
C13 N3 Ni1 127.0(2) . .
C2 N3 Ni1 127.9(2) . .
N1 C1 C3 125.8(3) . .
N1 C1 C16 112.7(3) . .
C3 C1 C16 121.4(3) . .
C18 C2 N3 125.8(3) . .
C18 C2 C9 123.4(3) . .
N3 C2 C9 110.2(3) . .
C6 N4 C11 105.2(2) . .
C6 N4 Ni1 127.1(2) . .
C11 N4 Ni1 127.6(2) . .
C4 C3 N5 119.3(3) . .
C4 C3 C1 121.8(3) . .
N5 C3 C1 118.7(3) . .
C23 C22 C26 119.0(3) . .
C23 C22 C16 123.5(3) . .
C26 C22 C16 117.5(3) . .
C29 C28 C30 119.3(3) . .
C29 C28 N5 121.2(3) . .
C30 C28 N5 119.5(3) . .
N2 C4 C3 125.9(3) . .
N2 C4 C5 111.9(3) . .
C3 C4 C5 121.9(3) . .
C27 C23 C22 121.0(3) . .
C27 C23 H1 119.5 . .
C22 C23 H1 119.5 . .
C35 C34 C36 122.4(3) . .
C35 C34 H2 118.8 . .
C36 C34 H2 118.8 . .
C25 C24 O1 116.7(3) . .
C25 C24 C26 121.0(3) . .
O1 C24 C26 122.3(3) . .
C64 C62 C67 122.9(3) . .
C64 C62 H3 118.6 . .
C67 C62 H3 118.6 . .
C17 C5 C4 106.4(3) . .
C17 C5 C29 134.8(3) . .
C4 C5 C29 118.7(3) . .
N4 C6 C14 125.6(3) . .
N4 C6 C19 110.0(3) . .
C14 C6 C19 124.3(3) . .
C28 C29 C33 118.9(3) . .
C28 C29 C5 118.2(3) . .
C33 C29 C5 122.8(3) . .
C34 C35 C37 117.5(3) . .
C34 C35 C44 122.6(3) . .
C37 C35 C44 119.9(3) . .
C32 C30 O1 116.5(3) . .
C32 C30 C28 121.2(3) . .
O1 C30 C28 122.3(3) . .
C38 C36 C34 118.5(3) . .
C38 C36 C40 122.7(3) . .
C34 C36 C40 118.8(3) . .
C33 C31 C32 120.9(3) . .
C33 C31 H4 119.6 . .
C32 C31 H4 119.6 . .
N2 C7 C18 123.8(3) . .
N2 C7 C17 111.0(3) . .
C18 C7 C17 125.2(3) . .
C42 C40 C43 108.3(3) . .
C42 C40 C41 108.5(3) . .
C43 C40 C41 108.2(3) . .
C42 C40 C36 110.8(3) . .
C43 C40 C36 112.0(2) . .
C41 C40 C36 109.0(3) . .
C24 C25 C27 120.0(3) . .
C24 C25 H5 120.0 . .
C27 C25 H5 120.0 . .
N1 C8 C21 124.2(3) . .
N1 C8 C10 111.3(3) . .
C21 C8 C10 124.5(3) . .
C12 C9 C2 107.2(3) . .
C12 C9 H6 126.4 . .
C2 C9 H6 126.4 . .
C16 C10 C8 106.7(3) . .
C16 C10 H7 126.7 . .
C8 C10 H7 126.7 . .
C30 C32 C31 119.4(3) . .
C30 C32 H8 120.3 . .
C31 C32 H8 120.3 . .
C51 C48 C49 117.6(3) . .
C51 C48 C54 120.5(3) . .
C49 C48 C54 121.9(3) . .
C21 C11 N4 125.6(3) . .
C21 C11 C15 124.0(3) . .
N4 C11 C15 109.8(3) . .
C9 C12 C13 106.9(3) . .
C9 C12 H9 126.5 . .
C13 C12 H9 126.5 . .
N3 C13 C14 126.2(3) . .
N3 C13 C12 110.4(3) . .
C14 C13 C12 123.2(3) . .
C66 C63 C65 119.6(3) . .
C66 C63 C21 119.6(3) . .
C65 C63 C21 120.8(3) . .
C39 C37 C35 121.4(3) . .
C39 C37 H10 119.3 . .
C35 C37 H10 119.3 . .
C24 C26 C22 119.2(3) . .
C24 C26 N5 119.8(3) . .
C22 C26 N5 121.0(3) . .
C6 C14 C13 121.5(3) . .
C6 C14 C52 120.1(3) . .
C13 C14 C52 118.4(3) . .
C36 C38 C39 120.3(3) . .
C36 C38 H11 119.8 . .
C39 C38 H11 119.8 . .
C50 C49 C48 122.2(3) . .
C50 C49 H12 118.9 . .
C48 C49 H12 118.9 . .
C62 C64 C66 117.1(3) . .
C62 C64 C68 123.3(3) . .
C66 C64 C68 119.6(3) . .
C19 C15 C11 107.4(3) . .
C19 C15 H13 126.3 . .
C11 C15 H13 126.3 . .
C45 C44 C35 112.8(2) . .
C45 C44 C46 107.8(3) . .
C35 C44 C46 109.1(3) . .
C45 C44 C47 109.0(3) . .
C35 C44 C47 109.2(2) . .
C46 C44 C47 108.8(3) . .
C10 C16 C1 105.7(3) . .
C10 C16 C22 134.3(3) . .
C1 C16 C22 119.9(3) . .
C49 C50 C53 117.9(3) . .
C49 C50 C58 122.0(3) . .
C53 C50 C58 120.1(3) . .
C67 C65 C63 121.0(3) . .
C67 C65 H14 119.5 . .
C63 C65 H14 119.5 . .
C63 C66 C64 121.3(3) . .
C63 C66 H15 119.3 . .
C64 C66 H15 119.3 . .
C59 C58 C60 108.8(3) . .
C59 C58 C61 109.7(3) . .
C60 C58 C61 107.4(3) . .
C59 C58 C50 108.4(3) . .
C60 C58 C50 112.4(3) . .
C61 C58 C50 110.2(3) . .
C5 C17 C7 107.1(3) . .
C5 C17 H16 126.5 . .
C7 C17 H16 126.5 . .
C48 C51 C52 121.7(3) . .
C48 C51 H17 119.1 . .
C52 C51 H17 119.1 . .
C23 C27 C25 119.8(3) . .
C23 C27 H18 120.1 . .
C25 C27 H18 120.1 . .
C31 C33 C29 120.3(3) . .
C31 C33 H19 119.8 . .
C29 C33 H19 119.8 . .
C73 C72 C75 108.2(3) . .
C73 C72 C74 108.7(3) . .
C75 C72 C74 109.6(3) . .
C73 C72 C67 111.8(3) . .
C75 C72 C67 109.3(3) . .
C74 C72 C67 109.3(3) . .
C64 C68 C71 111.8(3) . .
C64 C68 C70 109.5(3) . .
C71 C68 C70 108.8(3) . .
C64 C68 C69 109.7(3) . .
C71 C68 C69 108.2(3) . .
C70 C68 C69 108.8(3) . .
C2 C18 C7 122.0(3) . .
C2 C18 C39 119.2(3) . .
C7 C18 C39 118.8(3) . .
C15 C19 C6 107.4(3) . .
C15 C19 H20 126.3 . .
C6 C19 H20 126.3 . .
C11 C21 C8 122.4(3) . .
C11 C21 C63 118.7(3) . .
C8 C21 C63 118.8(3) . .
C68 C69 H21 109.5 . .
C68 C69 H22 109.5 . .
H21 C69 H22 109.5 . .
C68 C69 H23 109.5 . .
H21 C69 H23 109.5 . .
H22 C69 H23 109.5 . .
C65 C67 C62 118.1(3) . .
C65 C67 C72 122.8(3) . .
C62 C67 C72 119.1(3) . .
C53 C52 C51 119.7(3) . .
C53 C52 C14 122.1(3) . .
C51 C52 C14 118.3(3) . .
C55 C54 C57 109.3(4) . .
C55 C54 C48 111.5(3) . .
C57 C54 C48 113.2(3) . .
C55 C54 C56 108.8(4) . .
C57 C54 C56 106.3(4) . .
C48 C54 C56 107.5(3) . .
C37 C39 C38 119.9(3) . .
C37 C39 C18 118.9(3) . .
C38 C39 C18 121.2(3) . .
C40 C41 H24 109.5 . .
C40 C41 H25 109.5 . .
H24 C41 H25 109.5 . .
C40 C41 H26 109.5 . .
H24 C41 H26 109.5 . .
H25 C41 H26 109.5 . .
C68 C70 H27 109.5 . .
C68 C70 H28 109.5 . .
H27 C70 H28 109.5 . .
C68 C70 H29 109.5 . .
H27 C70 H29 109.5 . .
H28 C70 H29 109.5 . .
C68 C71 H30 109.5 . .
C68 C71 H31 109.5 . .
H30 C71 H31 109.5 . .
C68 C71 H32 109.5 . .
H30 C71 H32 109.5 . .
H31 C71 H32 109.5 . .
C58 C59 H33 109.5 . .
C58 C59 H34 109.5 . .
H33 C59 H34 109.5 . .
C58 C59 H35 109.5 . .
H33 C59 H35 109.5 . .
H34 C59 H35 109.5 . .
C40 C42 H36 109.5 . .
C40 C42 H37 109.5 . .
H36 C42 H37 109.5 . .
C40 C42 H38 109.5 . .
H36 C42 H38 109.5 . .
H37 C42 H38 109.5 . .
C44 C45 H39 109.5 . .
C44 C45 H40 109.5 . .
H39 C45 H40 109.5 . .
C44 C45 H41 109.5 . .
H39 C45 H41 109.5 . .
H40 C45 H41 109.5 . .
C40 C43 H42 109.5 . .
C40 C43 H43 109.5 . .
H42 C43 H43 109.5 . .
C40 C43 H44 109.5 . .
H42 C43 H44 109.5 . .
H43 C43 H44 109.5 . .
C44 C46 H45 109.5 . .
C44 C46 H46 109.5 . .
H45 C46 H46 109.5 . .
C44 C46 H47 109.5 . .
H45 C46 H47 109.5 . .
H46 C46 H47 109.5 . .
C58 C60 H48 109.5 . .
C58 C60 H49 109.5 . .
H48 C60 H49 109.5 . .
C58 C60 H50 109.5 . .
H48 C60 H50 109.5 . .
H49 C60 H50 109.5 . .
C52 C53 C50 120.9(3) . .
C52 C53 H51 119.5 . .
C50 C53 H51 119.5 . .
C44 C47 H52 109.5 . .
C44 C47 H53 109.5 . .
H52 C47 H53 109.5 . .
C44 C47 H54 109.5 . .
H52 C47 H54 109.5 . .
H53 C47 H54 109.5 . .
C72 C73 H55 109.5 . .
C72 C73 H56 109.5 . .
H55 C73 H56 109.5 . .
C72 C73 H57 109.5 . .
H55 C73 H57 109.5 . .
H56 C73 H57 109.5 . .
C72 C74 H58 109.5 . .
C72 C74 H59 109.5 . .
H58 C74 H59 109.5 . .
C72 C74 H60 109.5 . .
H58 C74 H60 109.5 . .
H59 C74 H60 109.5 . .
C54 C55 H61 109.5 . .
C54 C55 H62 109.5 . .
H61 C55 H62 109.5 . .
C54 C55 H63 109.5 . .
H61 C55 H63 109.5 . .
H62 C55 H63 109.5 . .
C58 C61 H64 109.5 . .
C58 C61 H65 109.5 . .
H64 C61 H65 109.5 . .
C58 C61 H66 109.5 . .
H64 C61 H66 109.5 . .
H65 C61 H66 109.5 . .
C72 C75 H67 109.5 . .
C72 C75 H68 109.5 . .
H67 C75 H68 109.5 . .
C72 C75 H69 109.5 . .
H67 C75 H69 109.5 . .
H68 C75 H69 109.5 . .
C54 C56 H70 109.5 . .
C54 C56 H71 109.5 . .
H70 C56 H71 109.5 . .
C54 C56 H72 109.5 . .
H70 C56 H72 109.5 . .
H71 C56 H72 109.5 . .
C54 C57 H73 109.5 . .
C54 C57 H74 109.5 . .
H73 C57 H74 109.5 . .
C54 C57 H75 109.5 . .
H73 C57 H75 109.5 . .
H74 C57 H75 109.5 . .
C79 C76 C80 120.7(10) . .
C79 C76 C78 113.3(9) . .
C80 C76 C78 125.6(9) . .
C82 C77 C79 119.5(10) . .
C82 C77 H76 120.2 . .
C79 C77 H76 120.2 . .
C76 C78 H77 109.5 . .
C76 C78 H78 109.5 . .
H77 C78 H78 109.5 . .
C76 C78 H79 109.5 . .
H77 C78 H79 109.5 . .
H78 C78 H79 109.5 . .
C76 C79 C77 116.3(11) . .
C76 C79 H80 121.8 . .
C77 C79 H80 121.8 . .
C76 C80 C81 121.4(9) . .
C76 C80 H81 119.3 . .
C81 C80 H81 119.3 . .
C82 C81 C80 118.8(11) . .
C82 C81 H82 120.6 . .
C80 C81 H82 120.6 . .
C81 C82 C77 122.5(12) . .
C81 C82 H83 118.8 . .
C77 C82 H83 118.8 . .
C84 C83 C87 120.0 . .
C84 C83 C89 53.3(8) . 3_666
C87 C83 C89 166.8(11) . 3_666
C84 C83 C85 43.6(4) . 3_666
C87 C83 C85 76.4(4) . 3_666
C89 C83 C85 96.1(9) 3_666 3_666
C88 C84 C85 84.7(16) 3_666 3_666
C88 C84 C89 115.4(17) 3_666 3_666
C85 C84 C89 155.8(15) 3_666 3_666
C88 C84 C85 52.9(16) 3_666 .
C85 C84 C85 31.8(6) 3_666 .
C89 C84 C85 163.0(12) 3_666 .
C88 C84 C83 172.9(16) 3_666 .
C85 C84 C83 88.2(6) 3_666 .
C89 C84 C83 71.6(11) 3_666 .
C85 C84 C83 120.0 . .
C85 C85 C88 94.2(17) 3_666 3_666
C85 C85 C84 81.9(16) 3_666 3_666
C88 C85 C84 176.1(12) 3_666 3_666
C85 C85 C84 66.3(11) 3_666 .
C88 C85 C84 27.9(9) 3_666 .
C84 C85 C84 148.2(8) 3_666 .
C85 C85 C88 53.7(11) 3_666 .
C88 C85 C88 147.9(9) 3_666 .
C84 C85 C88 28.2(8) 3_666 .
C84 C85 C88 120.0 . .
C85 C85 C86 147(2) 3_666 3_666
C88 C85 C86 52.3(7) 3_666 3_666
C84 C85 C86 131.6(10) 3_666 3_666
C84 C85 C86 80.2(11) . 3_666
C88 C85 C86 159.8(11) . 3_666
C85 C85 C83 130.1(15) 3_666 3_666
C88 C85 C83 135.7(10) 3_666 3_666
C84 C85 C83 48.2(6) 3_666 3_666
C84 C85 C83 163.6(5) . 3_666
C88 C85 C83 76.4(5) . 3_666
C86 C85 C83 83.4(9) 3_666 3_666
C84 C88 C85 99(2) 3_666 3_666
C84 C88 C85 67.1(18) 3_666 .
C85 C88 C85 32.1(6) 3_666 .
C84 C88 C86 172.9(18) 3_666 .
C85 C88 C86 87.9(6) 3_666 .
C85 C88 C86 120.0 . .
C84 C88 C89 44.7(15) 3_666 .
C85 C88 C89 141.8(13) 3_666 .
C85 C88 C89 110.6(10) . .
C86 C88 C89 128.4(10) . .
C88 C86 C87 120.0 . .
C88 C86 C85 39.8(4) . 3_666
C87 C86 C85 80.2(4) . 3_666
C86 C87 C83 120.0 . .
C84 C89 C83 55.1(10) 3_666 3_666
C84 C89 C88 19.9(9) 3_666 .
C83 C89 C88 75.0(10) 3_666 .

loop_
_geom_bond_atom_site_label_1
_geom_bond_atom_site_label_2
_geom_bond_distance
_geom_bond_site_symmetry_2
Ni1 N3 1.929(3) .
Ni1 N4 1.939(3) .
Ni1 N1 1.940(3) .
Ni1 N2 1.942(2) .
N1 C1 1.372(4) .
N1 C8 1.389(4) .
N5 C3 1.388(4) .
N5 C26 1.412(4) .
N5 C28 1.416(4) .
O1 C30 1.377(4) .
O1 C24 1.378(4) .
N2 C4 1.373(4) .
N2 C7 1.400(4) .
N3 C13 1.376(4) .
N3 C2 1.385(4) .
C1 C3 1.393(4) .
C1 C16 1.417(4) .
C2 C18 1.378(4) .
C2 C9 1.434(4) .
N4 C6 1.375(4) .
N4 C11 1.390(4) .
C3 C4 1.384(4) .
C22 C23 1.400(4) .
C22 C26 1.408(4) .
C22 C16 1.437(4) .
C28 C29 1.399(4) .
C28 C30 1.406(4) .
C4 C5 1.418(4) .
C23 C27 1.380(5) .
C23 H1 0.9500 .
C34 C35 1.390(4) .
C34 C36 1.404(4) .
C34 H2 0.9500 .
C24 C25 1.374(5) .
C24 C26 1.401(4) .
C62 C64 1.397(4) .
C62 C67 1.399(4) .
C62 H3 0.9500 .
C5 C17 1.363(5) .
C5 C29 1.441(4) .
C6 C14 1.380(5) .
C6 C19 1.442(4) .
C29 C33 1.411(4) .
C35 C37 1.405(4) .
C35 C44 1.530(4) .
C30 C32 1.370(4) .
C36 C38 1.392(4) .
C36 C40 1.537(4) .
C31 C33 1.373(5) .
C31 C32 1.393(5) .
C31 H4 0.9500 .
C7 C18 1.400(4) .
C7 C17 1.411(4) .
C40 C42 1.531(5) .
C40 C43 1.531(4) .
C40 C41 1.535(5) .
C25 C27 1.397(5) .
C25 H5 0.9500 .
C8 C21 1.397(4) .
C8 C10 1.420(5) .
C9 C12 1.349(4) .
C9 H6 0.9500 .
C10 C16 1.377(4) .
C10 H7 0.9500 .
C32 H8 0.9500 .
C48 C51 1.386(5) .
C48 C49 1.402(5) .
C48 C54 1.536(5) .
C11 C21 1.377(4) .
C11 C15 1.436(4) .
C12 C13 1.439(4) .
C12 H9 0.9500 .
C13 C14 1.383(4) .
C63 C66 1.390(4) .
C63 C65 1.397(4) .
C63 C21 1.501(4) .
C37 C39 1.382(4) .
C37 H10 0.9500 .
C14 C52 1.506(4) .
C38 C39 1.400(4) .
C38 H11 0.9500 .
C49 C50 1.398(5) .
C49 H12 0.9500 .
C64 C66 1.405(4) .
C64 C68 1.531(4) .
C15 C19 1.335(5) .
C15 H13 0.9500 .
C44 C45 1.525(4) .
C44 C46 1.533(4) .
C44 C47 1.536(4) .
C50 C53 1.400(4) .
C50 C58 1.538(4) .
C65 C67 1.385(4) .
C65 H14 0.9500 .
C66 H15 0.9500 .
C58 C59 1.532(5) .
C58 C60 1.532(5) .
C58 C61 1.534(5) .
C17 H16 0.9500 .
C51 C52 1.388(4) .
C51 H17 0.9500 .
C27 H18 0.9500 .
C33 H19 0.9500 .
C72 C73 1.526(5) .
C72 C75 1.530(4) .
C72 C74 1.532(5) .
C72 C67 1.538(4) .
C68 C71 1.533(4) .
C68 C70 1.532(5) .
C68 C69 1.535(4) .
C18 C39 1.503(4) .
C19 H20 0.9500 .
C69 H21 0.9800 .
C69 H22 0.9800 .
C69 H23 0.9800 .
C52 C53 1.382(4) .
C54 C55 1.510(5) .
C54 C57 1.515(6) .
C54 C56 1.539(6) .
C41 H24 0.9800 .
C41 H25 0.9800 .
C41 H26 0.9800 .
C70 H27 0.9800 .
C70 H28 0.9800 .
C70 H29 0.9800 .
C71 H30 0.9800 .
C71 H31 0.9800 .
C71 H32 0.9800 .
C59 H33 0.9800 .
C59 H34 0.9800 .
C59 H35 0.9800 .
C42 H36 0.9800 .
C42 H37 0.9800 .
C42 H38 0.9800 .
C45 H39 0.9800 .
C45 H40 0.9800 .
C45 H41 0.9800 .
C43 H42 0.9800 .
C43 H43 0.9800 .
C43 H44 0.9800 .
C46 H45 0.9800 .
C46 H46 0.9800 .
C46 H47 0.9800 .
C60 H48 0.9800 .
C60 H49 0.9800 .
C60 H50 0.9800 .
C53 H51 0.9500 .
C47 H52 0.9800 .
C47 H53 0.9800 .
C47 H54 0.9800 .
C73 H55 0.9800 .
C73 H56 0.9800 .
C73 H57 0.9800 .
C74 H58 0.9800 .
C74 H59 0.9800 .
C74 H60 0.9800 .
C55 H61 0.9800 .
C55 H62 0.9800 .
C55 H63 0.9800 .
C61 H64 0.9800 .
C61 H65 0.9800 .
C61 H66 0.9800 .
C75 H67 0.9800 .
C75 H68 0.9800 .
C75 H69 0.9800 .
C56 H70 0.9800 .
C56 H71 0.9800 .
C56 H72 0.9800 .
C57 H73 0.9800 .
C57 H74 0.9800 .
C57 H75 0.9800 .
C76 C79 1.378(11) .
C76 C80 1.390(12) .
C76 C78 1.534(12) .
C77 C82 1.381(13) .
C77 C79 1.490(14) .
C77 H76 0.9500 .
C78 H77 0.9800 .
C78 H78 0.9800 .
C78 H79 0.9800 .
C79 H80 0.9500 .
C80 C81 1.425(13) .
C80 H81 0.9500 .
C81 C82 1.332(12) .
C81 H82 0.9500 .
C82 H83 0.9500 .
C83 C84 1.3900 .
C83 C87 1.3900 .
C83 C89 1.61(2) 3_666
C83 C85 1.863(13) 3_666
C84 C88 0.659(19) 3_666
C84 C85 1.286(15) 3_666
C84 C89 1.36(2) 3_666
C84 C85 1.3900 .
C85 C85 0.740(13) 3_666
C85 C88 1.12(2) 3_666
C85 C84 1.29(2) 3_666
C85 C88 1.3900 .
C85 C86 1.755(16) 3_666
C85 C83 1.863(14) 3_666
C88 C84 0.659(18) 3_666
C88 C85 1.123(15) 3_666
C88 C86 1.3900 .
C88 C89 1.747(19) .
C86 C87 1.3900 .
C86 C85 1.755(14) 3_666
C89 C84 1.36(2) 3_666
C89 C83 1.61(2) 3_666

loop_
_geom_torsion_atom_site_label_1
_geom_torsion_atom_site_label_2
_geom_torsion_atom_site_label_3
_geom_torsion_atom_site_label_4
_geom_torsion
_geom_torsion_site_symmetry_1
_geom_torsion_site_symmetry_4
N3 Ni1 N1 C1 53(14) . .
N4 Ni1 N1 C1 171.2(3) . .
N2 Ni1 N1 C1 -7.3(3) . .
N3 Ni1 N1 C8 -128(14) . .
N4 Ni1 N1 C8 -9.7(3) . .
N2 Ni1 N1 C8 171.8(3) . .
N3 Ni1 N2 C4 -171.6(2) . .
N4 Ni1 N2 C4 -87(4) . .
N1 Ni1 N2 C4 8.0(3) . .
N3 Ni1 N2 C7 9.2(3) . .
N4 Ni1 N2 C7 94(4) . .
N1 Ni1 N2 C7 -171.2(3) . .
N4 Ni1 N3 C13 -12.0(2) . .
N1 Ni1 N3 C13 106(14) . .
N2 Ni1 N3 C13 166.5(2) . .
N4 Ni1 N3 C2 165.8(2) . .
N1 Ni1 N3 C2 -76(14) . .
N2 Ni1 N3 C2 -15.7(3) . .
C8 N1 C1 C3 -174.8(3) . .
Ni1 N1 C1 C3 4.4(4) . .
C8 N1 C1 C16 0.9(3) . .
Ni1 N1 C1 C16 -179.9(2) . .
C13 N3 C2 C18 -169.3(3) . .
Ni1 N3 C2 C18 12.5(4) . .
C13 N3 C2 C9 1.9(3) . .
Ni1 N3 C2 C9 -176.3(2) . .
N3 Ni1 N4 C6 13.8(3) . .
N1 Ni1 N4 C6 -165.9(3) . .
N2 Ni1 N4 C6 -71(4) . .
N3 Ni1 N4 C11 -168.2(3) . .
N1 Ni1 N4 C11 12.2(3) . .
N2 Ni1 N4 C11 107(4) . .
C26 N5 C3 C4 176.3(3) . .
C28 N5 C3 C4 -0.2(4) . .
C26 N5 C3 C1 -0.3(4) . .
C28 N5 C3 C1 -176.9(3) . .
N1 C1 C3 C4 0.8(5) . .
C16 C1 C3 C4 -174.5(3) . .
N1 C1 C3 N5 177.4(3) . .
C16 C1 C3 N5 2.1(4) . .
C3 N5 C28 C29 0.7(4) . .
C26 N5 C28 C29 -176.0(3) . .
C3 N5 C28 C30 180.0(3) . .
C26 N5 C28 C30 3.3(4) . .
C7 N2 C4 C3 173.4(3) . .
Ni1 N2 C4 C3 -6.0(4) . .
C7 N2 C4 C5 -1.4(3) . .
Ni1 N2 C4 C5 179.3(2) . .
N5 C3 C4 N2 -176.6(3) . .
C1 C3 C4 N2 0.0(5) . .
N5 C3 C4 C5 -2.4(4) . .
C1 C3 C4 C5 174.2(3) . .
C26 C22 C23 C27 -0.7(5) . .
C16 C22 C23 C27 -179.1(3) . .
C30 O1 C24 C25 -175.2(3) . .
C30 O1 C24 C26 4.4(4) . .
N2 C4 C5 C17 1.2(4) . .
C3 C4 C5 C17 -173.8(3) . .
N2 C4 C5 C29 179.3(3) . .
C3 C4 C5 C29 4.4(4) . .
C11 N4 C6 C14 175.2(3) . .
Ni1 N4 C6 C14 -6.4(5) . .
C11 N4 C6 C19 -1.8(3) . .
Ni1 N4 C6 C19 176.6(2) . .
C30 C28 C29 C33 1.6(4) . .
N5 C28 C29 C33 -179.1(3) . .
C30 C28 C29 C5 -177.9(3) . .
N5 C28 C29 C5 1.3(4) . .
C17 C5 C29 C28 173.7(3) . .
C4 C5 C29 C28 -3.8(4) . .
C17 C5 C29 C33 -5.8(6) . .
C4 C5 C29 C33 176.7(3) . .
C36 C34 C35 C37 -1.1(4) . .
C36 C34 C35 C44 177.3(3) . .
C24 O1 C30 C32 176.8(3) . .
C24 O1 C30 C28 -4.5(4) . .
C29 C28 C30 C32 -1.4(5) . .
N5 C28 C30 C32 179.4(3) . .
C29 C28 C30 O1 180.0(3) . .
N5 C28 C30 O1 0.7(4) . .
C35 C34 C36 C38 0.3(4) . .
C35 C34 C36 C40 -177.6(3) . .
C4 N2 C7 C18 -177.9(3) . .
Ni1 N2 C7 C18 1.4(4) . .
C4 N2 C7 C17 1.0(3) . .
Ni1 N2 C7 C17 -179.6(2) . .
C38 C36 C40 C42 126.8(3) . .
C34 C36 C40 C42 -55.3(4) . .
C38 C36 C40 C43 5.8(4) . .
C34 C36 C40 C43 -176.4(3) . .
C38 C36 C40 C41 -113.8(3) . .
C34 C36 C40 C41 64.0(4) . .
O1 C24 C25 C27 179.2(3) . .
C26 C24 C25 C27 -0.4(5) . .
C1 N1 C8 C21 -179.6(3) . .
Ni1 N1 C8 C21 1.2(4) . .
C1 N1 C8 C10 -0.7(3) . .
Ni1 N1 C8 C10 -179.9(2) . .
C18 C2 C9 C12 168.2(3) . .
N3 C2 C9 C12 -3.3(4) . .
N1 C8 C10 C16 0.2(4) . .
C21 C8 C10 C16 179.1(3) . .
O1 C30 C32 C31 178.7(3) . .
C28 C30 C32 C31 0.0(5) . .
C33 C31 C32 C30 1.2(5) . .
C6 N4 C11 C21 171.8(3) . .
Ni1 N4 C11 C21 -6.5(5) . .
C6 N4 C11 C15 -0.1(3) . .
Ni1 N4 C11 C15 -178.5(2) . .
C2 C9 C12 C13 3.2(4) . .
C2 N3 C13 C14 -175.4(3) . .
Ni1 N3 C13 C14 2.9(4) . .
C2 N3 C13 C12 0.0(3) . .
Ni1 N3 C13 C12 178.3(2) . .
C9 C12 C13 N3 -2.1(4) . .
C9 C12 C13 C14 173.5(3) . .
C34 C35 C37 C39 1.5(4) . .
C44 C35 C37 C39 -177.0(3) . .
C25 C24 C26 C22 -0.3(4) . .
O1 C24 C26 C22 -179.8(3) . .
C25 C24 C26 N5 179.1(3) . .
O1 C24 C26 N5 -0.5(4) . .
C23 C22 C26 C24 0.8(4) . .
C16 C22 C26 C24 179.3(3) . .
C23 C22 C26 N5 -178.6(3) . .
C16 C22 C26 N5 0.0(4) . .
C3 N5 C26 C24 180.0(3) . .
C28 N5 C26 C24 -3.4(4) . .
C3 N5 C26 C22 -0.7(4) . .
C28 N5 C26 C22 176.0(3) . .
N4 C6 C14 C13 -8.2(5) . .
C19 C6 C14 C13 168.4(3) . .
N4 C6 C14 C52 172.7(3) . .
C19 C6 C14 C52 -10.7(5) . .
N3 C13 C14 C6 10.1(5) . .
C12 C13 C14 C6 -164.8(3) . .
N3 C13 C14 C52 -170.8(3) . .
C12 C13 C14 C52 14.3(4) . .
C34 C36 C38 C39 0.2(4) . .
C40 C36 C38 C39 178.0(3) . .
C51 C48 C49 C50 -1.0(5) . .
C54 C48 C49 C50 176.7(3) . .
C67 C62 C64 C66 0.6(4) . .
C67 C62 C64 C68 -178.6(3) . .
C21 C11 C15 C19 -170.0(3) . .
N4 C11 C15 C19 2.0(4) . .
C34 C35 C44 C45 -4.1(4) . .
C37 C35 C44 C45 174.3(3) . .
C34 C35 C44 C46 -123.9(3) . .
C37 C35 C44 C46 54.5(4) . .
C34 C35 C44 C47 117.2(3) . .
C37 C35 C44 C47 -64.3(4) . .
C8 C10 C16 C1 0.3(3) . .
C8 C10 C16 C22 177.8(3) . .
N1 C1 C16 C10 -0.8(4) . .
C3 C1 C16 C10 175.1(3) . .
N1 C1 C16 C22 -178.7(3) . .
C3 C1 C16 C22 -2.8(4) . .
C23 C22 C16 C10 3.0(6) . .
C26 C22 C16 C10 -175.5(3) . .
C23 C22 C16 C1 -179.8(3) . .
C26 C22 C16 C1 1.7(4) . .
C48 C49 C50 C53 0.7(5) . .
C48 C49 C50 C58 -178.6(3) . .
C66 C63 C65 C67 -0.2(5) . .
C21 C63 C65 C67 179.6(3) . .
C65 C63 C66 C64 0.7(4) . .
C21 C63 C66 C64 -179.1(3) . .
C62 C64 C66 C63 -0.8(4) . .
C68 C64 C66 C63 178.4(3) . .
C49 C50 C58 C59 110.7(3) . .
C53 C50 C58 C59 -68.7(4) . .
C49 C50 C58 C60 -9.6(4) . .
C53 C50 C58 C60 171.0(3) . .
C49 C50 C58 C61 -129.3(3) . .
C53 C50 C58 C61 51.3(4) . .
C4 C5 C17 C7 -0.5(3) . .
C29 C5 C17 C7 -178.2(3) . .
N2 C7 C17 C5 -0.3(4) . .
C18 C7 C17 C5 178.6(3) . .
C49 C48 C51 C52 0.2(4) . .
C54 C48 C51 C52 -177.5(3) . .
C22 C23 C27 C25 0.0(5) . .
C24 C25 C27 C23 0.5(5) . .
C32 C31 C33 C29 -0.9(5) . .
C28 C29 C33 C31 -0.5(5) . .
C5 C29 C33 C31 179.0(3) . .
C62 C64 C68 C71 7.0(4) . .
C66 C64 C68 C71 -172.1(3) . .
C62 C64 C68 C70 -113.6(3) . .
C66 C64 C68 C70 67.3(4) . .
C62 C64 C68 C69 127.1(3) . .
C66 C64 C68 C69 -52.1(4) . .
N3 C2 C18 C7 3.5(5) . .
C9 C2 C18 C7 -166.7(3) . .
N3 C2 C18 C39 -177.4(3) . .
C9 C2 C18 C39 12.5(4) . .
N2 C7 C18 C2 -10.4(5) . .
C17 C7 C18 C2 170.8(3) . .
N2 C7 C18 C39 170.4(3) . .
C17 C7 C18 C39 -8.3(5) . .
C11 C15 C19 C6 -3.0(4) . .
N4 C6 C19 C15 3.1(4) . .
C14 C6 C19 C15 -173.9(3) . .
N4 C11 C21 C8 -6.7(5) . .
C15 C11 C21 C8 164.1(3) . .
N4 C11 C21 C63 176.6(3) . .
C15 C11 C21 C63 -12.6(5) . .
N1 C8 C21 C11 9.4(5) . .
C10 C8 C21 C11 -169.3(3) . .
N1 C8 C21 C63 -173.9(3) . .
C10 C8 C21 C63 7.3(5) . .
C66 C63 C21 C11 -78.0(4) . .
C65 C63 C21 C11 102.2(4) . .
C66 C63 C21 C8 105.2(3) . .
C65 C63 C21 C8 -74.6(4) . .
C63 C65 C67 C62 0.0(5) . .
C63 C65 C67 C72 179.9(3) . .
C64 C62 C67 C65 -0.2(5) . .
C64 C62 C67 C72 179.9(3) . .
C73 C72 C67 C65 0.4(4) . .
C75 C72 C67 C65 -119.4(3) . .
C74 C72 C67 C65 120.7(3) . .
C73 C72 C67 C62 -179.6(3) . .
C75 C72 C67 C62 60.6(4) . .
C74 C72 C67 C62 -59.3(4) . .
C48 C51 C52 C53 0.9(5) . .
C48 C51 C52 C14 -177.6(3) . .
C6 C14 C52 C53 80.2(4) . .
C13 C14 C52 C53 -98.9(4) . .
C6 C14 C52 C51 -101.4(3) . .
C13 C14 C52 C51 79.5(4) . .
C51 C48 C54 C55 -42.3(4) . .
C49 C48 C54 C55 140.1(3) . .
C51 C48 C54 C57 -166.0(4) . .
C49 C48 C54 C57 16.4(5) . .
C51 C48 C54 C56 76.9(4) . .
C49 C48 C54 C56 -100.7(4) . .
C35 C37 C39 C38 -1.0(5) . .
C35 C37 C39 C18 177.2(3) . .
C36 C38 C39 C37 0.1(5) . .
C36 C38 C39 C18 -178.0(3) . .
C2 C18 C39 C37 74.2(4) . .
C7 C18 C39 C37 -106.7(3) . .
C2 C18 C39 C38 -107.6(3) . .
C7 C18 C39 C38 71.5(4) . .
C51 C52 C53 C50 -1.1(4) . .
C14 C52 C53 C50 177.3(3) . .
C49 C50 C53 C52 0.4(4) . .
C58 C50 C53 C52 179.7(3) . .
C80 C76 C79 C77 9.9(13) . .
C78 C76 C79 C77 -176.7(7) . .
C82 C77 C79 C76 -10.1(15) . .
C79 C76 C80 C81 -6.1(14) . .
C78 C76 C80 C81 -178.7(8) . .
C76 C80 C81 C82 1.8(16) . .
C80 C81 C82 C77 -2.3(16) . .
C79 C77 C82 C81 6.5(16) . .
C87 C83 C84 C88 -1(21) . 3_666
C89 C83 C84 C88 -168(22) 3_666 3_666
C85 C83 C84 C88 -1(21) 3_666 3_666
C87 C83 C84 C85 -0.1(8) . 3_666
C89 C83 C84 C85 -166.4(18) 3_666 3_666
C87 C83 C84 C89 166.3(14) . 3_666
C85 C83 C84 C89 166.4(18) 3_666 3_666
C87 C83 C84 C85 0.0 . .
C89 C83 C84 C85 -166.3(14) 3_666 .
C85 C83 C84 C85 0.1(8) 3_666 .
C88 C84 C85 C85 180(5) 3_666 3_666
C89 C84 C85 C85 -130(5) 3_666 3_666
C83 C84 C85 C85 -0.2(16) . 3_666
C85 C84 C85 C88 -180(5) 3_666 3_666
C89 C84 C85 C88 50(4) 3_666 3_666
C83 C84 C85 C88 -180(3) . 3_666
C88 C84 C85 C84 180(5) 3_666 3_666
C85 C84 C85 C84 0.0(15) 3_666 3_666
C89 C84 C85 C84 -130(5) 3_666 3_666
C83 C84 C85 C84 0(3) . 3_666
C88 C84 C85 C88 180(3) 3_666 .
C85 C84 C85 C88 0.2(16) 3_666 .
C89 C84 C85 C88 -130(4) 3_666 .
C83 C84 C85 C88 0.0 . .
C88 C84 C85 C86 -0.1(18) 3_666 3_666
C85 C84 C85 C86 -180(3) 3_666 3_666
C89 C84 C85 C86 50(4) 3_666 3_666
C83 C84 C85 C86 -179.9(15) . 3_666
C88 C84 C85 C83 0.0(17) 3_666 3_666
C85 C84 C85 C83 -180(4) 3_666 3_666
C89 C84 C85 C83 50(4) 3_666 3_666
C83 C84 C85 C83 -180(2) . 3_666
C85 C85 C88 C84 -180(5) 3_666 3_666
C88 C85 C88 C84 -180(5) 3_666 3_666
C84 C85 C88 C84 -180(3) . 3_666
C86 C85 C88 C84 0(3) 3_666 3_666
C83 C85 C88 C84 0(2) 3_666 3_666
C88 C85 C88 C85 0.0(17) 3_666 3_666
C84 C85 C88 C85 180(5) 3_666 3_666
C84 C85 C88 C85 -0.2(18) . 3_666
C86 C85 C88 C85 180(6) 3_666 3_666
C83 C85 C88 C85 180(3) 3_666 3_666
C85 C85 C88 C86 0.2(18) 3_666 .
C88 C85 C88 C86 0(3) 3_666 .
C84 C85 C88 C86 180(3) 3_666 .
C84 C85 C88 C86 0.0 . .
C86 C85 C88 C86 180(4) 3_666 .
C83 C85 C88 C86 179.9(7) 3_666 .
C85 C85 C88 C89 -169(3) 3_666 .
C88 C85 C88 C89 -169(3) 3_666 .
C84 C85 C88 C89 11(2) 3_666 .
C84 C85 C88 C89 -169.2(12) . .
C86 C85 C88 C89 11(4) 3_666 .
C83 C85 C88 C89 10.7(11) 3_666 .
C84 C88 C86 C87 179(100) 3_666 .
C85 C88 C86 C87 0.1(10) 3_666 .
C85 C88 C86 C87 0.0 . .
C89 C88 C86 C87 167.1(14) . .
C84 C88 C86 C85 179(100) 3_666 3_666
C85 C88 C86 C85 -0.1(10) . 3_666
C89 C88 C86 C85 167(2) . 3_666
C88 C86 C87 C83 0.0 . .
C85 C86 C87 C83 0.1(6) 3_666 .
C84 C83 C87 C86 0.0 . .
C89 C83 C87 C86 56(4) 3_666 .
C85 C83 C87 C86 -0.1(6) 3_666 .
C85 C88 C89 C84 -23(2) 3_666 3_666
C85 C88 C89 C84 -14(3) . 3_666
C86 C88 C89 C84 178(4) . 3_666
C84 C88 C89 C83 1(3) 3_666 3_666
C85 C88 C89 C83 -22(3) 3_666 3_666
C85 C88 C89 C83 -12.6(12) . 3_666
C86 C88 C89 C83 179.4(8) . 3_666
